data_7717582
loop_
_publ_author_name
'Kim, Soyeon'
'You, Dong Kyun'
'Kim, Namkyun'
'Shin, Ilsup'
'Kim, Dongwook'
'Lee, Kang Mun'

_publ_section_title
;
 Modulating radiative efficiency in <i>ortho</i>-carboranyl luminophores
 through electron-donating substituents: insights from
 intramolecular-charge-transfer-based emissions.
;
_journal_name_full 'Dalton transactions (Cambridge, England : 2003)'
_journal_paper_doi 10.1039/d4dt02897j
_journal_year 2024
_chemical_formula_moiety 'C17 H24 B10'
_chemical_formula_sum 'C17 H24 B10'
_chemical_formula_weight 336.46
_space_group_crystal_system orthorhombic
_space_group_IT_number 19
_space_group_name_Hall 'P 2ac 2ab'
_space_group_name_H-M_alt 'P 21 21 21'
_atom_sites_solution_hydrogens geom
_audit_block_doi 10.5517/ccdc.csd.cc2l61sn
_audit_creation_method SHELXL-2019/3
_audit_update_record
;
2024-10-07 deposited with the CCDC.	2024-11-25 downloaded from the CCDC.
;
_cell_angle_alpha 90
_cell_angle_beta 90
_cell_angle_gamma 90
_cell_formula_units_Z 4
_cell_length_a 6.9920(2)
_cell_length_b 10.1133(3)
_cell_length_c 27.3441(9)
_cell_measurement_reflns_used 9981
_cell_measurement_temperature 203(2)
_cell_measurement_theta_max 28.01
_cell_measurement_theta_min 2.50
_cell_volume 1933.56(10)
_computing_cell_refinement 'Bruker APEX4'
_computing_data_collection 'Bruker APEX4'
_computing_data_reduction 'Bruker APEX4'
_computing_molecular_graphics ORTEP
_computing_publication_material CIFTAB
_computing_structure_refinement 'SHELXL-2019/2 (Sheldrick, 2019)'
_computing_structure_solution 'SHELXS-2013/1 (Sheldrick, 2013)'
_diffrn_ambient_temperature 203(2)
_diffrn_measured_fraction_theta_full 0.998
_diffrn_measured_fraction_theta_max 0.997
_diffrn_measurement_device_type 'PHOTON II 14'
_diffrn_measurement_method 'phi and omega scans'
_diffrn_radiation_type MoK\a
_diffrn_radiation_wavelength 0.71073
_diffrn_reflns_av_R_equivalents 0.0686
_diffrn_reflns_av_unetI/netI 0.0449
_diffrn_reflns_Laue_measured_fraction_full 0.998
_diffrn_reflns_Laue_measured_fraction_max 0.997
_diffrn_reflns_limit_h_max 9
_diffrn_reflns_limit_h_min -8
_diffrn_reflns_limit_k_max 13
_diffrn_reflns_limit_k_min -13
_diffrn_reflns_limit_l_max 36
_diffrn_reflns_limit_l_min -32
_diffrn_reflns_number 21842
_diffrn_reflns_point_group_measured_fraction_full 0.999
_diffrn_reflns_point_group_measured_fraction_max 0.997
_diffrn_reflns_theta_full 25.242
_diffrn_reflns_theta_max 28.021
_diffrn_reflns_theta_min 2.505
_diffrn_source 'I\^I1/4S 3.0 Microfocus'
_exptl_absorpt_coefficient_mu 0.057
_exptl_absorpt_correction_T_max 0.7456
_exptl_absorpt_correction_T_min 0.6561
_exptl_absorpt_correction_type multi-scan
_exptl_absorpt_process_details SADABS
_exptl_crystal_colour colourless
_exptl_crystal_density_diffrn 1.156
_exptl_crystal_description plate
_exptl_crystal_F_000 704
_exptl_crystal_size_max 0.287
_exptl_crystal_size_mid 0.221
_exptl_crystal_size_min 0.042
_refine_diff_density_max 0.165
_refine_diff_density_min -0.232
_refine_diff_density_rms 0.039
_refine_ls_abs_structure_details
;
 Flack x determined using 1585 quotients [(I+)-(I-)]/[(I+)+(I-)]
 (Parsons, Flack and Wagner, Acta Cryst. B69 (2013) 249-259).
;
_refine_ls_abs_structure_Flack 0.4(10)
_refine_ls_extinction_method none
_refine_ls_goodness_of_fit_ref 1.052
_refine_ls_hydrogen_treatment constr
_refine_ls_matrix_type full
_refine_ls_number_parameters 246
_refine_ls_number_reflns 4675
_refine_ls_number_restraints 0
_refine_ls_restrained_S_all 1.052
_refine_ls_R_factor_all 0.0513
_refine_ls_R_factor_gt 0.0430
_refine_ls_shift/su_max 0.000
_refine_ls_shift/su_mean 0.000
_refine_ls_structure_factor_coef Fsqd
_refine_ls_weighting_details 'w=1/[\s^2^(Fo^2^)+(0.0606P)^2^+0.1492P] where P=(Fo^2^+2Fc^2^)/3'
_refine_ls_weighting_scheme calc
_refine_ls_wR_factor_gt 0.1057
_refine_ls_wR_factor_ref 0.1122
_reflns_Friedel_coverage 0.736
_reflns_Friedel_fraction_full 1.000
_reflns_Friedel_fraction_max 0.997
_reflns_number_gt 4118
_reflns_number_total 4675
_reflns_threshold_expression 'I > 2\s(I)'
_cod_data_source_file d4dt02897j2.cif
_cod_data_source_block 1CH
_cod_depositor_comments
;
The following automatic conversions were performed:

data item '_exptl_absorpt_correction_type' value 'MULTI-SCAN' was
changed to 'multi-scan' in accordance with the
/home/data/users/saulius/crontab/automatic-downloads/rss-feeds/RSC/lib/dictionaries/cif_core.dic
dictionary named 'cif_core.dic' version 2.4.2 last updated on
2011-04-26.

Automatic conversion script
Id: cif_fix_values 8170 2020-07-09 18:12:32Z antanas 
;
_cod_database_code 7717582
_shelx_shelxl_version_number 2019/3
_shelx_space_group_comment
;
The symmetry employed for this shelxl refinement is uniquely defined
by the following loop, which should always be used as a source of
symmetry information in preference to the above space-group names.
They are only intended as comments.
;
_shelx_estimated_absorpt_t_min 0.984
_shelx_estimated_absorpt_t_max 0.998

loop_
_space_group_symop_operation_xyz
'x, y, z'
'-x+1/2, -y, z+1/2'
'-x, y+1/2, -z+1/2'
'x+1/2, -y+1/2, -z'

loop_
_atom_site_label
_atom_site_type_symbol
_atom_site_fract_x
_atom_site_fract_y
_atom_site_fract_z
_atom_site_U_iso_or_equiv
_atom_site_adp_type
_atom_site_occupancy
_atom_site_site_symmetry_order
_atom_site_calc_flag
_atom_site_refinement_flags_posn
_atom_site_refinement_flags_adp
_atom_site_refinement_flags_occupancy
_atom_site_disorder_assembly
_atom_site_disorder_group
C2 C 0.6048(3) 0.41071(19) 0.38897(7) 0.0266(4) Uani 1 1 d . . . . .
B2 B 0.5615(4) 0.2132(3) 0.25857(9) 0.0359(5) Uani 1 1 d . . . . .
H2 H 0.444579 0.183017 0.233469 0.043 Uiso 1 1 calc R U . . .
C1 C 0.7038(3) 0.3919(2) 0.43278(7) 0.0284(4) Uani 1 1 d . . . . .
H1A H 0.809475 0.334591 0.433891 0.034 Uiso 1 1 calc R U . . .
B1 B 0.5305(4) 0.2093(2) 0.32301(9) 0.0324(5) Uani 1 1 d . . . . .
H1 H 0.394255 0.177425 0.340188 0.039 Uiso 1 1 calc R U . . .
C3 C 0.4468(3) 0.4953(2) 0.38800(7) 0.0309(4) Uani 1 1 d . . . . .
H3A H 0.379257 0.507514 0.358624 0.037 Uiso 1 1 calc R U . . .
B3 B 0.7179(4) 0.3458(3) 0.24363(9) 0.0343(5) Uani 1 1 d . . . . .
H3 H 0.702786 0.401851 0.208943 0.041 Uiso 1 1 calc R U . . .
C4 C 0.3882(3) 0.5619(2) 0.43005(8) 0.0312(4) Uani 1 1 d . . . . .
H4A H 0.282107 0.618955 0.429124 0.037 Uiso 1 1 calc R U . . .
B4 B 0.7855(4) 0.4254(2) 0.29878(8) 0.0316(5) Uani 1 1 d . . . . .
H4 H 0.813882 0.533283 0.300487 0.038 Uiso 1 1 calc R U . . .
C5 C 0.3345(3) 0.6915(2) 0.54018(8) 0.0329(5) Uani 1 1 d . . . . .
H5A H 0.239819 0.727132 0.519656 0.040 Uiso 1 1 calc R U . . .
B5 B 0.9132(3) 0.3102(2) 0.33494(8) 0.0293(5) Uani 1 1 d . . . . .
H5 H 1.027643 0.342672 0.360389 0.035 Uiso 1 1 calc R U . . .
C6 C 0.3469(4) 0.7295(2) 0.58885(9) 0.0400(5) Uani 1 1 d . . . . .
H6A H 0.259817 0.791637 0.601389 0.048 Uiso 1 1 calc R U . . .
B6 B 0.7565(3) 0.1778(2) 0.34989(8) 0.0300(5) Uani 1 1 d . . . . .
H6 H 0.768723 0.123858 0.385116 0.036 Uiso 1 1 calc R U . . .
C7 C 0.4865(4) 0.6767(2) 0.61923(8) 0.0427(6) Uani 1 1 d . . . . .
H7A H 0.491709 0.702528 0.652227 0.051 Uiso 1 1 calc R U . . .
B7 B 0.6901(4) 0.0975(2) 0.29492(9) 0.0344(5) Uani 1 1 d . . . . .
H7 H 0.659694 -0.010199 0.293664 0.041 Uiso 1 1 calc R U . . .
C8 C 0.6191(4) 0.5858(2) 0.60138(8) 0.0371(5) Uani 1 1 d . . . . .
H8A H 0.714846 0.551233 0.621852 0.045 Uiso 1 1 calc R U . . .
B8 B 0.8050(4) 0.1811(3) 0.24561(9) 0.0348(5) Uani 1 1 d . . . . .
H8 H 0.849244 0.127978 0.211953 0.042 Uiso 1 1 calc R U . . .
C9 C 0.7334(3) 0.45024(19) 0.52530(7) 0.0272(4) Uani 1 1 d . . . . .
B9 B 0.9438(4) 0.3129(3) 0.27038(8) 0.0333(5) Uani 1 1 d . . . . .
H9 H 1.078993 0.346216 0.253042 0.040 Uiso 1 1 calc R U . . .
C10 C 0.6462(3) 0.45750(18) 0.47428(7) 0.0263(4) Uani 1 1 d . . . . .
B10 B 0.9272(4) 0.1592(2) 0.30222(8) 0.0318(5) Uani 1 1 d . . . . .
H10 H 1.052039 0.092073 0.305774 0.038 Uiso 1 1 calc R U . . .
C11 C 0.4884(3) 0.54299(19) 0.47330(7) 0.0264(4) Uani 1 1 d . . . . .
C12 C 0.4647(3) 0.59995(19) 0.52247(7) 0.0272(4) Uani 1 1 d . . . . .
C13 C 0.6070(3) 0.54740(19) 0.55283(7) 0.0282(4) Uani 1 1 d . . . . .
C14 C 0.6736(3) 0.33645(19) 0.34476(7) 0.0262(4) Uani 1 1 d . . . . .
C15 C 0.5645(3) 0.3551(2) 0.29192(7) 0.0310(4) Uani 1 1 d . . . . .
H15 H 0.440148 0.422840 0.288961 0.037 Uiso 1 1 calc R U . . .
C26 C 0.9438(3) 0.4931(2) 0.52560(9) 0.0366(5) Uani 1 1 d . . . . .
H26A H 0.990405 0.495176 0.559009 0.055 Uiso 1 1 calc R U . . .
H26B H 0.955153 0.580450 0.511262 0.055 Uiso 1 1 calc R U . . .
H26C H 1.019028 0.430679 0.506730 0.055 Uiso 1 1 calc R U . . .
C27 C 0.7143(4) 0.3096(2) 0.54635(8) 0.0374(5) Uani 1 1 d . . . . .
H27A H 0.760027 0.308682 0.579835 0.056 Uiso 1 1 calc R U . . .
H27B H 0.789678 0.248772 0.526852 0.056 Uiso 1 1 calc R U . . .
H27C H 0.581092 0.282854 0.545616 0.056 Uiso 1 1 calc R U . . .

loop_
_atom_site_aniso_label
_atom_site_aniso_U_11
_atom_site_aniso_U_22
_atom_site_aniso_U_33
_atom_site_aniso_U_23
_atom_site_aniso_U_13
_atom_site_aniso_U_12
C2 0.0262(9) 0.0303(9) 0.0234(9) 0.0005(7) -0.0001(7) -0.0007(8)
B2 0.0322(13) 0.0486(14) 0.0270(11) -0.0077(10) -0.0024(9) -0.0020(11)
C1 0.0258(10) 0.0320(9) 0.0273(10) 0.0005(8) -0.0029(8) 0.0036(8)
B1 0.0298(12) 0.0386(12) 0.0289(11) -0.0032(9) 0.0021(9) -0.0080(10)
C3 0.0288(10) 0.0383(10) 0.0257(9) 0.0009(8) -0.0067(8) 0.0030(9)
B3 0.0345(13) 0.0458(13) 0.0227(10) 0.0032(10) 0.0027(9) 0.0041(11)
C4 0.0286(10) 0.0343(10) 0.0306(10) 0.0002(8) -0.0039(8) 0.0055(9)
B4 0.0299(12) 0.0362(11) 0.0286(11) 0.0057(10) 0.0008(9) -0.0010(10)
C5 0.0323(11) 0.0311(9) 0.0354(11) -0.0013(8) -0.0009(8) 0.0007(9)
B5 0.0245(10) 0.0348(11) 0.0288(10) 0.0008(9) -0.0015(9) 0.0001(9)
C6 0.0434(14) 0.0365(11) 0.0400(12) -0.0088(10) 0.0031(10) 0.0040(10)
B6 0.0343(12) 0.0289(10) 0.0267(10) 0.0011(9) 0.0010(9) -0.0002(10)
C7 0.0547(15) 0.0456(12) 0.0280(10) -0.0087(10) 0.0016(10) 0.0000(12)
B7 0.0373(13) 0.0345(11) 0.0315(11) -0.0048(10) 0.0025(10) -0.0053(10)
C8 0.0452(13) 0.0397(11) 0.0266(10) -0.0020(9) -0.0053(9) 0.0002(10)
B8 0.0335(13) 0.0440(12) 0.0271(11) -0.0019(10) 0.0029(9) 0.0022(11)
C9 0.0286(10) 0.0300(9) 0.0230(9) 0.0004(8) -0.0031(7) 0.0006(8)
B9 0.0299(12) 0.0400(12) 0.0300(11) 0.0039(10) 0.0048(9) -0.0013(10)
C10 0.0263(9) 0.0285(9) 0.0241(9) 0.0022(7) -0.0037(7) -0.0020(8)
B10 0.0322(12) 0.0336(11) 0.0297(11) 0.0010(9) 0.0012(9) 0.0020(10)
C11 0.0261(9) 0.0276(9) 0.0255(9) 0.0006(7) -0.0004(7) -0.0027(8)
C12 0.0279(10) 0.0265(8) 0.0271(9) 0.0017(7) -0.0002(8) -0.0045(8)
C13 0.0295(10) 0.0279(8) 0.0271(9) 0.0000(8) -0.0005(8) -0.0031(8)
C14 0.0245(9) 0.0319(9) 0.0221(9) 0.0016(7) -0.0031(7) 0.0000(8)
C15 0.0299(11) 0.0411(10) 0.0221(9) 0.0000(8) -0.0026(8) 0.0022(9)
C26 0.0290(11) 0.0428(11) 0.0380(11) 0.0002(10) -0.0081(9) -0.0003(9)
C27 0.0479(13) 0.0326(10) 0.0316(11) 0.0051(9) -0.0049(9) -0.0006(10)

loop_
_atom_type_symbol
_atom_type_description
_atom_type_scat_dispersion_real
_atom_type_scat_dispersion_imag
_atom_type_scat_source
C C 0.0033 0.0016 'International Tables Vol C Tables 4.2.6.8 and 6.1.1.4'
H H 0.0000 0.0000 'International Tables Vol C Tables 4.2.6.8 and 6.1.1.4'
B B 0.0013 0.0007 'International Tables Vol C Tables 4.2.6.8 and 6.1.1.4'

loop_
_geom_angle_atom_site_label_1
_geom_angle_atom_site_label_2
_geom_angle_atom_site_label_3
_geom_angle
_geom_angle_site_symmetry_1
_geom_angle_site_symmetry_3
_geom_angle_publ_flag
C1 C2 C3 119.41(18) . . ?
C1 C2 C14 117.64(18) . . ?
C3 C2 C14 122.95(17) . . ?
C15 B2 B8 104.48(18) . . ?
C15 B2 B1 59.19(13) . . ?
B8 B2 B1 108.19(18) . . ?
C15 B2 B7 104.43(16) . . ?
B8 B2 B7 60.33(15) . . ?
B1 B2 B7 59.54(14) . . ?
C15 B2 B3 58.59(13) . . ?
B8 B2 B3 60.01(15) . . ?
B1 B2 B3 108.62(17) . . ?
B7 B2 B3 108.27(18) . . ?
C15 B2 H2 124.9 . . ?
B8 B2 H2 122.3 . . ?
B1 B2 H2 121.2 . . ?
B7 B2 H2 122.5 . . ?
B3 B2 H2 121.2 . . ?
C10 C1 C2 119.86(18) . . ?
C10 C1 H1A 120.1 . . ?
C2 C1 H1A 120.1 . . ?
C15 B1 C14 56.90(12) . . ?
C15 B1 B7 104.30(16) . . ?
C14 B1 B7 105.03(17) . . ?
C15 B1 B6 103.68(16) . . ?
C14 B1 B6 58.44(13) . . ?
B7 B1 B6 60.07(14) . . ?
C15 B1 B2 58.22(13) . . ?
C14 B1 B2 104.69(16) . . ?
B7 B1 B2 60.33(14) . . ?
B6 B1 B2 107.86(17) . . ?
C15 B1 H1 125.3 . . ?
C14 B1 H1 124.4 . . ?
B7 B1 H1 122.7 . . ?
B6 B1 H1 122.5 . . ?
B2 B1 H1 122.1 . . ?
C4 C3 C2 120.83(18) . . ?
C4 C3 H3A 119.6 . . ?
C2 C3 H3A 119.6 . . ?
C15 B3 B9 104.58(16) . . ?
C15 B3 B4 58.93(13) . . ?
B9 B3 B4 59.80(14) . . ?
C15 B3 B8 104.12(17) . . ?
B9 B3 B8 60.34(15) . . ?
B4 B3 B8 107.98(17) . . ?
C15 B3 B2 58.41(13) . . ?
B9 B3 B2 108.15(18) . . ?
B4 B3 B2 108.11(16) . . ?
B8 B3 B2 59.72(15) . . ?
C15 B3 H3 125.1 . . ?
B9 B3 H3 122.2 . . ?
B4 B3 H3 121.4 . . ?
B8 B3 H3 122.5 . . ?
B2 B3 H3 121.5 . . ?
C11 C4 C3 119.19(19) . . ?
C11 C4 H4A 120.4 . . ?
C3 C4 H4A 120.4 . . ?
C15 B4 C14 57.06(12) . . ?
C15 B4 B9 104.46(17) . . ?
C14 B4 B9 105.50(16) . . ?
C15 B4 B5 104.08(16) . . ?
C14 B4 B5 58.70(12) . . ?
B9 B4 B5 60.38(13) . . ?
C15 B4 B3 58.51(13) . . ?
C14 B4 B3 105.14(17) . . ?
B9 B4 B3 60.07(14) . . ?
B5 B4 B3 108.12(17) . . ?
C15 B4 H4 125.1 . . ?
C14 B4 H4 124.1 . . ?
B9 B4 H4 122.6 . . ?
B5 B4 H4 122.2 . . ?
B3 B4 H4 122.0 . . ?
C12 C5 C6 118.6(2) . . ?
C12 C5 H5A 120.7 . . ?
C6 C5 H5A 120.7 . . ?
C14 B5 B4 59.56(13) . . ?
C14 B5 B10 105.42(17) . . ?
B4 B5 B10 108.24(16) . . ?
C14 B5 B9 105.67(16) . . ?
B4 B5 B9 59.74(13) . . ?
B10 B5 B9 60.36(14) . . ?
C14 B5 B6 58.63(12) . . ?
B4 B5 B6 108.26(16) . . ?
B10 B5 B6 60.07(13) . . ?
B9 B5 B6 108.28(16) . . ?
C14 B5 H5 124.0 . . ?
B4 B5 H5 121.3 . . ?
B10 B5 H5 122.1 . . ?
B9 B5 H5 122.1 . . ?
B6 B5 H5 121.5 . . ?
C5 C6 C7 120.7(2) . . ?
C5 C6 H6A 119.6 . . ?
C7 C6 H6A 119.6 . . ?
C14 B6 B7 105.76(16) . . ?
C14 B6 B1 59.69(13) . . ?
B7 B6 B1 59.77(14) . . ?
C14 B6 B10 105.43(16) . . ?
B7 B6 B10 60.33(14) . . ?
B1 B6 B10 108.29(16) . . ?
C14 B6 B5 58.89(12) . . ?
B7 B6 B5 108.17(16) . . ?
B1 B6 B5 108.56(16) . . ?
B10 B6 B5 59.81(13) . . ?
C14 B6 H6 123.9 . . ?
B7 B6 H6 122.1 . . ?
B1 B6 H6 121.1 . . ?
B10 B6 H6 122.2 . . ?
B5 B6 H6 121.5 . . ?
C6 C7 C8 120.8(2) . . ?
C6 C7 H7A 119.6 . . ?
C8 C7 H7A 119.6 . . ?
B1 B7 B6 60.16(13) . . ?
B1 B7 B2 60.13(14) . . ?
B6 B7 B2 107.77(17) . . ?
B1 B7 B10 108.35(17) . . ?
B6 B7 B10 60.03(14) . . ?
B2 B7 B10 107.60(18) . . ?
B1 B7 B8 108.04(18) . . ?
B6 B7 B8 107.84(18) . . ?
B2 B7 B8 59.54(14) . . ?
B10 B7 B8 59.98(14) . . ?
B1 B7 H7 121.4 . . ?
B6 B7 H7 121.8 . . ?
B2 B7 H7 122.1 . . ?
B10 B7 H7 121.7 . . ?
B8 B7 H7 121.9 . . ?
C13 C8 C7 118.7(2) . . ?
C13 C8 H8A 120.7 . . ?
C7 C8 H8A 120.7 . . ?
B2 B8 B3 60.27(15) . . ?
B2 B8 B9 108.13(18) . . ?
B3 B8 B9 59.77(15) . . ?
B2 B8 B10 108.09(17) . . ?
B3 B8 B10 107.93(18) . . ?
B9 B8 B10 60.11(14) . . ?
B2 B8 B7 60.13(15) . . ?
B3 B8 B7 108.31(18) . . ?
B9 B8 B7 108.23(17) . . ?
B10 B8 B7 60.01(14) . . ?
B2 B8 H8 121.6 . . ?
B3 B8 H8 121.7 . . ?
B9 B8 H8 121.7 . . ?
B10 B8 H8 121.7 . . ?
B7 B8 H8 121.5 . . ?
C13 C9 C10 100.94(16) . . ?
C13 C9 C26 111.85(17) . . ?
C10 C9 C26 112.02(17) . . ?
C13 C9 C27 111.17(17) . . ?
C10 C9 C27 110.61(17) . . ?
C26 C9 C27 110.00(18) . . ?
B4 B9 B3 60.14(14) . . ?
B4 B9 B5 59.88(13) . . ?
B3 B9 B5 107.78(17) . . ?
B4 B9 B8 107.89(17) . . ?
B3 B9 B8 59.89(15) . . ?
B5 B9 B8 107.48(17) . . ?
B4 B9 B10 107.79(16) . . ?
B3 B9 B10 107.89(18) . . ?
B5 B9 B10 59.66(13) . . ?
B8 B9 B10 59.95(14) . . ?
B4 B9 H9 121.7 . . ?
B3 B9 H9 121.7 . . ?
B5 B9 H9 122.1 . . ?
B8 B9 H9 121.9 . . ?
B10 B9 H9 121.9 . . ?
C1 C10 C11 120.80(18) . . ?
C1 C10 C9 127.99(18) . . ?
C11 C10 C9 111.21(17) . . ?
B5 B10 B6 60.12(13) . . ?
B5 B10 B7 107.87(17) . . ?
B6 B10 B7 59.64(14) . . ?
B5 B10 B8 107.73(17) . . ?
B6 B10 B8 107.56(18) . . ?
B7 B10 B8 60.01(14) . . ?
B5 B10 B9 59.98(13) . . ?
B6 B10 B9 108.02(17) . . ?
B7 B10 B9 108.10(18) . . ?
B8 B10 B9 59.94(14) . . ?
B5 B10 H10 121.8 . . ?
B6 B10 H10 121.9 . . ?
B7 B10 H10 121.8 . . ?
B8 B10 H10 122.0 . . ?
B9 B10 H10 121.6 . . ?
C4 C11 C10 119.92(18) . . ?
C4 C11 C12 131.86(19) . . ?
C10 C11 C12 108.22(17) . . ?
C5 C12 C13 120.86(19) . . ?
C5 C12 C11 130.90(19) . . ?
C13 C12 C11 108.23(18) . . ?
C8 C13 C12 120.3(2) . . ?
C8 C13 C9 128.3(2) . . ?
C12 C13 C9 111.37(17) . . ?
C2 C14 C15 120.07(16) . . ?
C2 C14 B6 120.73(16) . . ?
C15 C14 B6 109.65(15) . . ?
C2 C14 B5 121.02(16) . . ?
C15 C14 B5 109.45(15) . . ?
B6 C14 B5 62.48(13) . . ?
C2 C14 B4 117.97(17) . . ?
C15 C14 B4 60.83(13) . . ?
B6 C14 B4 113.17(16) . . ?
B5 C14 B4 61.73(13) . . ?
C2 C14 B1 117.50(16) . . ?
C15 C14 B1 61.04(13) . . ?
B6 C14 B1 61.87(14) . . ?
B5 C14 B1 113.26(16) . . ?
B4 C14 B1 113.36(15) . . ?
C14 C15 B2 112.35(16) . . ?
C14 C15 B3 112.47(17) . . ?
B2 C15 B3 63.00(14) . . ?
C14 C15 B4 62.11(12) . . ?
B2 C15 B4 114.88(17) . . ?
B3 C15 B4 62.56(14) . . ?
C14 C15 B1 62.05(12) . . ?
B2 C15 B1 62.59(14) . . ?
B3 C15 B1 115.06(17) . . ?
B4 C15 B1 115.29(16) . . ?
C14 C15 H15 119.9 . . ?
B2 C15 H15 118.2 . . ?
B3 C15 H15 118.1 . . ?
B4 C15 H15 117.3 . . ?
B1 C15 H15 117.2 . . ?
C9 C26 H26A 109.5 . . ?
C9 C26 H26B 109.5 . . ?
H26A C26 H26B 109.5 . . ?
C9 C26 H26C 109.5 . . ?
H26A C26 H26C 109.5 . . ?
H26B C26 H26C 109.5 . . ?
C9 C27 H27A 109.5 . . ?
C9 C27 H27B 109.5 . . ?
H27A C27 H27B 109.5 . . ?
C9 C27 H27C 109.5 . . ?
H27A C27 H27C 109.5 . . ?
H27B C27 H27C 109.5 . . ?

loop_
_geom_bond_atom_site_label_1
_geom_bond_atom_site_label_2
_geom_bond_distance
_geom_bond_site_symmetry_2
_geom_bond_publ_flag
C2 C1 1.396(3) . ?
C2 C3 1.398(3) . ?
C2 C14 1.502(3) . ?
B2 C15 1.700(3) . ?
B2 B8 1.769(4) . ?
B2 B1 1.776(3) . ?
B2 B7 1.779(4) . ?
B2 B3 1.779(4) . ?
B2 H2 1.1100 . ?
C1 C10 1.374(3) . ?
C1 H1A 0.9400 . ?
B1 C15 1.718(3) . ?
B1 C14 1.734(3) . ?
B1 B7 1.765(3) . ?
B1 B6 1.772(4) . ?
B1 H1 1.1100 . ?
C3 C4 1.394(3) . ?
C3 H3A 0.9400 . ?
B3 C15 1.704(3) . ?
B3 B9 1.772(4) . ?
B3 B4 1.773(3) . ?
B3 B8 1.774(4) . ?
B3 H3 1.1100 . ?
C4 C11 1.388(3) . ?
C4 H4A 0.9400 . ?
B4 C15 1.711(3) . ?
B4 C14 1.732(3) . ?
B4 B9 1.767(4) . ?
B4 B5 1.770(3) . ?
B4 H4 1.1100 . ?
C5 C12 1.385(3) . ?
C5 C6 1.388(3) . ?
C5 H5A 0.9400 . ?
B5 C14 1.717(3) . ?
B5 B10 1.773(3) . ?
B5 B9 1.779(3) . ?
B5 B6 1.778(3) . ?
B5 H5 1.1100 . ?
C6 C7 1.389(4) . ?
C6 H6A 0.9400 . ?
B6 C14 1.712(3) . ?
B6 B7 1.770(3) . ?
B6 B10 1.777(3) . ?
B6 H6 1.1100 . ?
C7 C8 1.394(3) . ?
C7 H7A 0.9400 . ?
B7 B10 1.783(4) . ?
B7 B8 1.783(4) . ?
B7 H7 1.1100 . ?
C8 C13 1.386(3) . ?
C8 H8A 0.9400 . ?
B8 B9 1.782(4) . ?
B8 B10 1.782(3) . ?
B8 H8 1.1100 . ?
C9 C13 1.521(3) . ?
C9 C10 1.524(3) . ?
C9 C26 1.534(3) . ?
C9 C27 1.540(3) . ?
B9 B10 1.785(3) . ?
B9 H9 1.1100 . ?
C10 C11 1.402(3) . ?
B10 H10 1.1100 . ?
C11 C12 1.472(3) . ?
C12 C13 1.401(3) . ?
C14 C15 1.645(3) . ?
C15 H15 1.1100 . ?
C26 H26A 0.9700 . ?
C26 H26B 0.9700 . ?
C26 H26C 0.9700 . ?
C27 H27A 0.9700 . ?
C27 H27B 0.9700 . ?
C27 H27C 0.9700 . ?

loop_
_geom_torsion_atom_site_label_1
_geom_torsion_atom_site_label_2
_geom_torsion_atom_site_label_3
_geom_torsion_atom_site_label_4
_geom_torsion
_geom_torsion_site_symmetry_1
_geom_torsion_site_symmetry_2
_geom_torsion_site_symmetry_3
_geom_torsion_site_symmetry_4
_geom_torsion_publ_flag
C3 C2 C1 C10 -0.6(3) . . . . ?
C14 C2 C1 C10 -179.91(18) . . . . ?
B8 B2 B1 C15 96.34(19) . . . . ?
B7 B2 B1 C15 133.42(19) . . . . ?
B3 B2 B1 C15 32.73(17) . . . . ?
C15 B2 B1 C14 -34.26(15) . . . . ?
B8 B2 B1 C14 62.1(2) . . . . ?
B7 B2 B1 C14 99.16(18) . . . . ?
B3 B2 B1 C14 -1.5(2) . . . . ?
C15 B2 B1 B7 -133.42(19) . . . . ?
B8 B2 B1 B7 -37.08(18) . . . . ?
B3 B2 B1 B7 -100.69(19) . . . . ?
C15 B2 B1 B6 -95.31(18) . . . . ?
B8 B2 B1 B6 1.0(2) . . . . ?
B7 B2 B1 B6 38.10(17) . . . . ?
B3 B2 B1 B6 -62.6(2) . . . . ?
C1 C2 C3 C4 0.6(3) . . . . ?
C14 C2 C3 C4 179.87(19) . . . . ?
B8 B2 B3 C15 -133.68(18) . . . . ?
B1 B2 B3 C15 -32.96(16) . . . . ?
B7 B2 B3 C15 -96.08(18) . . . . ?
C15 B2 B3 B9 96.28(18) . . . . ?
B8 B2 B3 B9 -37.40(16) . . . . ?
B1 B2 B3 B9 63.3(2) . . . . ?
B7 B2 B3 B9 0.2(2) . . . . ?
C15 B2 B3 B4 33.01(16) . . . . ?
B8 B2 B3 B4 -100.67(19) . . . . ?
B1 B2 B3 B4 0.0(2) . . . . ?
B7 B2 B3 B4 -63.1(2) . . . . ?
C15 B2 B3 B8 133.68(18) . . . . ?
B1 B2 B3 B8 100.7(2) . . . . ?
B7 B2 B3 B8 37.60(17) . . . . ?
C2 C3 C4 C11 -0.2(3) . . . . ?
B9 B3 B4 C15 -133.69(17) . . . . ?
B8 B3 B4 C15 -95.96(19) . . . . ?
B2 B3 B4 C15 -32.80(16) . . . . ?
C15 B3 B4 C14 34.26(15) . . . . ?
B9 B3 B4 C14 -99.42(17) . . . . ?
B8 B3 B4 C14 -61.7(2) . . . . ?
B2 B3 B4 C14 1.5(2) . . . . ?
C15 B3 B4 B9 133.69(17) . . . . ?
B8 B3 B4 B9 37.73(17) . . . . ?
B2 B3 B4 B9 100.88(19) . . . . ?
C15 B3 B4 B5 95.73(17) . . . . ?
B9 B3 B4 B5 -37.96(16) . . . . ?
B8 B3 B4 B5 -0.2(2) . . . . ?
B2 B3 B4 B5 62.9(2) . . . . ?
C15 B4 B5 C14 -36.04(13) . . . . ?
B9 B4 B5 C14 -134.87(17) . . . . ?
B3 B4 B5 C14 -97.05(18) . . . . ?
C15 B4 B5 B10 61.5(2) . . . . ?
C14 B4 B5 B10 97.54(18) . . . . ?
B9 B4 B5 B10 -37.33(17) . . . . ?
B3 B4 B5 B10 0.5(2) . . . . ?
C15 B4 B5 B9 98.83(18) . . . . ?
C14 B4 B5 B9 134.87(17) . . . . ?
B3 B4 B5 B9 37.82(17) . . . . ?
C15 B4 B5 B6 -2.1(2) . . . . ?
C14 B4 B5 B6 33.93(15) . . . . ?
B9 B4 B5 B6 -100.94(18) . . . . ?
B3 B4 B5 B6 -63.1(2) . . . . ?
C12 C5 C6 C7 -0.1(4) . . . . ?
C15 B1 B6 C14 36.00(14) . . . . ?
B7 B1 B6 C14 134.81(17) . . . . ?
B2 B1 B6 C14 96.59(18) . . . . ?
C15 B1 B6 B7 -98.81(17) . . . . ?
C14 B1 B6 B7 -134.81(17) . . . . ?
B2 B1 B6 B7 -38.22(17) . . . . ?
C15 B1 B6 B10 -61.55(19) . . . . ?
C14 B1 B6 B10 -97.55(17) . . . . ?
B7 B1 B6 B10 37.26(16) . . . . ?
B2 B1 B6 B10 -1.0(2) . . . . ?
C15 B1 B6 B5 1.9(2) . . . . ?
C14 B1 B6 B5 -34.14(14) . . . . ?
B7 B1 B6 B5 100.67(18) . . . . ?
B2 B1 B6 B5 62.4(2) . . . . ?
B4 B5 B6 C14 -34.31(15) . . . . ?
B10 B5 B6 C14 -135.27(17) . . . . ?
B9 B5 B6 C14 -97.58(18) . . . . ?
C14 B5 B6 B7 97.80(18) . . . . ?
B4 B5 B6 B7 63.5(2) . . . . ?
B10 B5 B6 B7 -37.47(17) . . . . ?
B9 B5 B6 B7 0.2(2) . . . . ?
C14 B5 B6 B1 34.46(14) . . . . ?
B4 B5 B6 B1 0.2(2) . . . . ?
B10 B5 B6 B1 -100.81(18) . . . . ?
B9 B5 B6 B1 -63.1(2) . . . . ?
C14 B5 B6 B10 135.27(17) . . . . ?
B4 B5 B6 B10 100.97(18) . . . . ?
B9 B5 B6 B10 37.70(17) . . . . ?
C5 C6 C7 C8 0.9(4) . . . . ?
C15 B1 B7 B6 97.75(17) . . . . ?
C14 B1 B7 B6 38.75(15) . . . . ?
B2 B1 B7 B6 137.34(18) . . . . ?
C15 B1 B7 B2 -39.59(16) . . . . ?
C14 B1 B7 B2 -98.59(17) . . . . ?
B6 B1 B7 B2 -137.34(18) . . . . ?
C15 B1 B7 B10 60.6(2) . . . . ?
C14 B1 B7 B10 1.6(2) . . . . ?
B6 B1 B7 B10 -37.15(16) . . . . ?
B2 B1 B7 B10 100.19(19) . . . . ?
C15 B1 B7 B8 -2.9(2) . . . . ?
C14 B1 B7 B8 -61.9(2) . . . . ?
B6 B1 B7 B8 -100.64(19) . . . . ?
B2 B1 B7 B8 36.70(17) . . . . ?
C14 B6 B7 B1 -39.52(15) . . . . ?
B10 B6 B7 B1 -138.58(17) . . . . ?
B5 B6 B7 B1 -101.33(18) . . . . ?
C14 B6 B7 B2 -1.4(2) . . . . ?
B1 B6 B7 B2 38.11(17) . . . . ?
B10 B6 B7 B2 -100.47(19) . . . . ?
B5 B6 B7 B2 -63.2(2) . . . . ?
C14 B6 B7 B10 99.06(17) . . . . ?
B1 B6 B7 B10 138.58(17) . . . . ?
B5 B6 B7 B10 37.24(16) . . . . ?
C14 B6 B7 B8 61.5(2) . . . . ?
B1 B6 B7 B8 100.98(19) . . . . ?
B10 B6 B7 B8 -37.60(17) . . . . ?
B5 B6 B7 B8 -0.4(2) . . . . ?
C15 B2 B7 B1 40.10(16) . . . . ?
B8 B2 B7 B1 138.76(18) . . . . ?
B3 B2 B7 B1 101.30(18) . . . . ?
C15 B2 B7 B6 2.0(2) . . . . ?
B8 B2 B7 B6 100.64(19) . . . . ?
B1 B2 B7 B6 -38.12(17) . . . . ?
B3 B2 B7 B6 63.2(2) . . . . ?
C15 B2 B7 B10 -61.4(2) . . . . ?
B8 B2 B7 B10 37.30(16) . . . . ?
B1 B2 B7 B10 -101.46(18) . . . . ?
B3 B2 B7 B10 -0.2(2) . . . . ?
C15 B2 B7 B8 -98.66(19) . . . . ?
B1 B2 B7 B8 -138.76(18) . . . . ?
B3 B2 B7 B8 -37.46(17) . . . . ?
C6 C7 C8 C13 -1.0(4) . . . . ?
C15 B2 B8 B3 -39.61(16) . . . . ?
B1 B2 B8 B3 -101.45(19) . . . . ?
B7 B2 B8 B3 -138.18(18) . . . . ?
C15 B2 B8 B9 -2.5(2) . . . . ?
B1 B2 B8 B9 -64.3(2) . . . . ?
B7 B2 B8 B9 -101.03(18) . . . . ?
B3 B2 B8 B9 37.15(16) . . . . ?
C15 B2 B8 B10 61.1(2) . . . . ?
B1 B2 B8 B10 -0.7(2) . . . . ?
B7 B2 B8 B10 -37.44(16) . . . . ?
B3 B2 B8 B10 100.75(19) . . . . ?
C15 B2 B8 B7 98.57(18) . . . . ?
B1 B2 B8 B7 36.73(17) . . . . ?
B3 B2 B8 B7 138.18(18) . . . . ?
C15 B3 B8 B2 39.44(16) . . . . ?
B9 B3 B8 B2 138.38(17) . . . . ?
B4 B3 B8 B2 100.89(18) . . . . ?
C15 B3 B8 B9 -98.94(18) . . . . ?
B4 B3 B8 B9 -37.49(16) . . . . ?
B2 B3 B8 B9 -138.38(17) . . . . ?
C15 B3 B8 B10 -61.6(2) . . . . ?
B9 B3 B8 B10 37.38(16) . . . . ?
B4 B3 B8 B10 -0.1(2) . . . . ?
B2 B3 B8 B10 -101.01(19) . . . . ?
C15 B3 B8 B7 1.9(2) . . . . ?
B9 B3 B8 B7 100.86(19) . . . . ?
B4 B3 B8 B7 63.4(2) . . . . ?
B2 B3 B8 B7 -37.52(17) . . . . ?
B1 B7 B8 B2 -36.95(17) . . . . ?
B6 B7 B8 B2 -100.53(19) . . . . ?
B10 B7 B8 B2 -138.15(17) . . . . ?
B1 B7 B8 B3 0.6(2) . . . . ?
B6 B7 B8 B3 -63.0(2) . . . . ?
B2 B7 B8 B3 37.58(17) . . . . ?
B10 B7 B8 B3 -100.57(19) . . . . ?
B1 B7 B8 B9 63.9(2) . . . . ?
B6 B7 B8 B9 0.4(2) . . . . ?
B2 B7 B8 B9 100.88(19) . . . . ?
B10 B7 B8 B9 -37.27(16) . . . . ?
B1 B7 B8 B10 101.20(18) . . . . ?
B6 B7 B8 B10 37.62(17) . . . . ?
B2 B7 B8 B10 138.15(17) . . . . ?
C15 B4 B9 B3 39.55(15) . . . . ?
C14 B4 B9 B3 98.81(18) . . . . ?
B5 B4 B9 B3 137.74(18) . . . . ?
C15 B4 B9 B5 -98.19(17) . . . . ?
C14 B4 B9 B5 -38.94(15) . . . . ?
B3 B4 B9 B5 -137.74(18) . . . . ?
C15 B4 B9 B8 2.0(2) . . . . ?
C14 B4 B9 B8 61.3(2) . . . . ?
B5 B4 B9 B8 100.24(18) . . . . ?
B3 B4 B9 B8 -37.51(17) . . . . ?
C15 B4 B9 B10 -61.3(2) . . . . ?
C14 B4 B9 B10 -2.0(2) . . . . ?
B5 B4 B9 B10 36.92(17) . . . . ?
B3 B4 B9 B10 -100.82(19) . . . . ?
C15 B3 B9 B4 -39.79(16) . . . . ?
B8 B3 B9 B4 -137.95(18) . . . . ?
B2 B3 B9 B4 -100.82(18) . . . . ?
C15 B3 B9 B5 -2.1(2) . . . . ?
B4 B3 B9 B5 37.65(17) . . . . ?
B8 B3 B9 B5 -100.30(19) . . . . ?
B2 B3 B9 B5 -63.2(2) . . . . ?
C15 B3 B9 B8 98.16(18) . . . . ?
B4 B3 B9 B8 137.95(18) . . . . ?
B2 B3 B9 B8 37.13(16) . . . . ?
C15 B3 B9 B10 60.9(2) . . . . ?
B4 B3 B9 B10 100.66(18) . . . . ?
B8 B3 B9 B10 -37.29(16) . . . . ?
B2 B3 B9 B10 -0.2(2) . . . . ?
C14 B5 B9 B4 39.39(16) . . . . ?
B10 B5 B9 B4 138.49(18) . . . . ?
B6 B5 B9 B4 100.92(18) . . . . ?
C14 B5 B9 B3 1.6(2) . . . . ?
B4 B5 B9 B3 -37.76(17) . . . . ?
B10 B5 B9 B3 100.7(2) . . . . ?
B6 B5 B9 B3 63.2(2) . . . . ?
C14 B5 B9 B8 -61.5(2) . . . . ?
B4 B5 B9 B8 -100.93(18) . . . . ?
B10 B5 B9 B8 37.56(17) . . . . ?
B6 B5 B9 B8 0.0(2) . . . . ?
C14 B5 B9 B10 -99.10(18) . . . . ?
B4 B5 B9 B10 -138.49(18) . . . . ?
B6 B5 B9 B10 -37.57(17) . . . . ?
B2 B8 B9 B4 0.3(2) . . . . ?
B3 B8 B9 B4 37.62(16) . . . . ?
B10 B8 B9 B4 -100.61(18) . . . . ?
B7 B8 B9 B4 -63.4(2) . . . . ?
B2 B8 B9 B3 -37.36(16) . . . . ?
B10 B8 B9 B3 -138.23(18) . . . . ?
B7 B8 B9 B3 -101.01(19) . . . . ?
B2 B8 B9 B5 63.4(2) . . . . ?
B3 B8 B9 B5 100.80(19) . . . . ?
B10 B8 B9 B5 -37.43(16) . . . . ?
B7 B8 B9 B5 -0.2(2) . . . . ?
B2 B8 B9 B10 100.87(19) . . . . ?
B3 B8 B9 B10 138.23(18) . . . . ?
B7 B8 B9 B10 37.22(17) . . . . ?
C2 C1 C10 C11 0.3(3) . . . . ?
C2 C1 C10 C9 179.68(19) . . . . ?
C13 C9 C10 C1 178.7(2) . . . . ?
C26 C9 C10 C1 59.5(3) . . . . ?
C27 C9 C10 C1 -63.6(3) . . . . ?
C13 C9 C10 C11 -1.9(2) . . . . ?
C26 C9 C10 C11 -121.01(19) . . . . ?
C27 C9 C10 C11 115.89(19) . . . . ?
C14 B5 B10 B6 -38.56(15) . . . . ?
B4 B5 B10 B6 -101.01(18) . . . . ?
B9 B5 B10 B6 -138.08(18) . . . . ?
C14 B5 B10 B7 -1.5(2) . . . . ?
B4 B5 B10 B7 -63.9(2) . . . . ?
B9 B5 B10 B7 -100.99(18) . . . . ?
B6 B5 B10 B7 37.09(16) . . . . ?
C14 B5 B10 B8 61.9(2) . . . . ?
B4 B5 B10 B8 -0.6(2) . . . . ?
B9 B5 B10 B8 -37.62(16) . . . . ?
B6 B5 B10 B8 100.46(19) . . . . ?
C14 B5 B10 B9 99.52(17) . . . . ?
B4 B5 B10 B9 37.07(16) . . . . ?
B6 B5 B10 B9 138.08(18) . . . . ?
C14 B6 B10 B5 38.69(15) . . . . ?
B7 B6 B10 B5 138.30(18) . . . . ?
B1 B6 B10 B5 101.28(18) . . . . ?
C14 B6 B10 B7 -99.62(17) . . . . ?
B1 B6 B10 B7 -37.02(16) . . . . ?
B5 B6 B10 B7 -138.30(18) . . . . ?
C14 B6 B10 B8 -62.1(2) . . . . ?
B7 B6 B10 B8 37.55(17) . . . . ?
B1 B6 B10 B8 0.5(2) . . . . ?
B5 B6 B10 B8 -100.76(18) . . . . ?
C14 B6 B10 B9 1.2(2) . . . . ?
B7 B6 B10 B9 100.83(19) . . . . ?
B1 B6 B10 B9 63.8(2) . . . . ?
B5 B6 B10 B9 -37.47(16) . . . . ?
B1 B7 B10 B5 -0.1(2) . . . . ?
B6 B7 B10 B5 -37.30(16) . . . . ?
B2 B7 B10 B5 63.5(2) . . . . ?
B8 B7 B10 B5 100.57(18) . . . . ?
B1 B7 B10 B6 37.20(16) . . . . ?
B2 B7 B10 B6 100.76(18) . . . . ?
B8 B7 B10 B6 137.87(18) . . . . ?
B1 B7 B10 B8 -100.7(2) . . . . ?
B6 B7 B10 B8 -137.87(18) . . . . ?
B2 B7 B10 B8 -37.11(16) . . . . ?
B1 B7 B10 B9 -63.5(2) . . . . ?
B6 B7 B10 B9 -100.71(18) . . . . ?
B2 B7 B10 B9 0.1(2) . . . . ?
B8 B7 B10 B9 37.16(16) . . . . ?
B2 B8 B10 B5 -63.3(2) . . . . ?
B3 B8 B10 B5 0.4(2) . . . . ?
B9 B8 B10 B5 37.64(16) . . . . ?
B7 B8 B10 B5 -100.80(19) . . . . ?
B2 B8 B10 B6 0.1(2) . . . . ?
B3 B8 B10 B6 63.8(2) . . . . ?
B9 B8 B10 B6 101.06(18) . . . . ?
B7 B8 B10 B6 -37.38(16) . . . . ?
B2 B8 B10 B7 37.49(17) . . . . ?
B3 B8 B10 B7 101.21(19) . . . . ?
B9 B8 B10 B7 138.44(18) . . . . ?
B2 B8 B10 B9 -101.0(2) . . . . ?
B3 B8 B10 B9 -37.23(17) . . . . ?
B7 B8 B10 B9 -138.44(18) . . . . ?
B4 B9 B10 B5 -37.02(17) . . . . ?
B3 B9 B10 B5 -100.53(19) . . . . ?
B8 B9 B10 B5 -137.80(18) . . . . ?
B4 B9 B10 B6 0.5(2) . . . . ?
B3 B9 B10 B6 -63.0(2) . . . . ?
B5 B9 B10 B6 37.53(16) . . . . ?
B8 B9 B10 B6 -100.27(19) . . . . ?
B4 B9 B10 B7 63.6(2) . . . . ?
B3 B9 B10 B7 0.1(2) . . . . ?
B5 B9 B10 B7 100.60(18) . . . . ?
B8 B9 B10 B7 -37.19(16) . . . . ?
B4 B9 B10 B8 100.78(18) . . . . ?
B3 B9 B10 B8 37.26(16) . . . . ?
B5 B9 B10 B8 137.80(18) . . . . ?
C3 C4 C11 C10 -0.1(3) . . . . ?
C3 C4 C11 C12 178.6(2) . . . . ?
C1 C10 C11 C4 0.1(3) . . . . ?
C9 C10 C11 C4 -179.40(18) . . . . ?
C1 C10 C11 C12 -178.87(18) . . . . ?
C9 C10 C11 C12 1.6(2) . . . . ?
C6 C5 C12 C13 -0.5(3) . . . . ?
C6 C5 C12 C11 -179.1(2) . . . . ?
C4 C11 C12 C5 -0.7(4) . . . . ?
C10 C11 C12 C5 178.1(2) . . . . ?
C4 C11 C12 C13 -179.4(2) . . . . ?
C10 C11 C12 C13 -0.6(2) . . . . ?
C7 C8 C13 C12 0.4(3) . . . . ?
C7 C8 C13 C9 -179.7(2) . . . . ?
C5 C12 C13 C8 0.4(3) . . . . ?
C11 C12 C13 C8 179.25(19) . . . . ?
C5 C12 C13 C9 -179.50(18) . . . . ?
C11 C12 C13 C9 -0.6(2) . . . . ?
C10 C9 C13 C8 -178.4(2) . . . . ?
C26 C9 C13 C8 -59.1(3) . . . . ?
C27 C9 C13 C8 64.3(3) . . . . ?
C10 C9 C13 C12 1.5(2) . . . . ?
C26 C9 C13 C12 120.75(19) . . . . ?
C27 C9 C13 C12 -115.86(19) . . . . ?
C1 C2 C14 C15 -179.51(17) . . . . ?
C3 C2 C14 C15 1.2(3) . . . . ?
C1 C2 C14 B6 37.7(3) . . . . ?
C3 C2 C14 B6 -141.6(2) . . . . ?
C1 C2 C14 B5 -36.6(3) . . . . ?
C3 C2 C14 B5 144.1(2) . . . . ?
C1 C2 C14 B4 -108.8(2) . . . . ?
C3 C2 C14 B4 71.9(3) . . . . ?
C1 C2 C14 B1 109.7(2) . . . . ?
C3 C2 C14 B1 -69.6(2) . . . . ?
B7 B6 C14 C2 146.49(18) . . . . ?
B1 B6 C14 C2 106.9(2) . . . . ?
B10 B6 C14 C2 -150.61(18) . . . . ?
B5 B6 C14 C2 -111.5(2) . . . . ?
B7 B6 C14 C15 0.3(2) . . . . ?
B1 B6 C14 C15 -39.30(16) . . . . ?
B10 B6 C14 C15 63.2(2) . . . . ?
B5 B6 C14 C15 102.28(17) . . . . ?
B7 B6 C14 B5 -102.02(17) . . . . ?
B1 B6 C14 B5 -141.58(16) . . . . ?
B10 B6 C14 B5 -39.13(16) . . . . ?
B7 B6 C14 B4 -65.5(2) . . . . ?
B1 B6 C14 B4 -105.09(17) . . . . ?
B10 B6 C14 B4 -2.6(2) . . . . ?
B5 B6 C14 B4 36.49(16) . . . . ?
B7 B6 C14 B1 39.56(15) . . . . ?
B10 B6 C14 B1 102.45(17) . . . . ?
B5 B6 C14 B1 141.58(16) . . . . ?
B4 B5 C14 C2 -107.3(2) . . . . ?
B10 B5 C14 C2 150.28(17) . . . . ?
B9 B5 C14 C2 -146.81(18) . . . . ?
B6 B5 C14 C2 111.04(19) . . . . ?
B4 B5 C14 C15 39.03(15) . . . . ?
B10 B5 C14 C15 -63.36(19) . . . . ?
B9 B5 C14 C15 -0.5(2) . . . . ?
B6 B5 C14 C15 -102.60(16) . . . . ?
B4 B5 C14 B6 141.63(16) . . . . ?
B10 B5 C14 B6 39.24(15) . . . . ?
B9 B5 C14 B6 102.15(17) . . . . ?
B10 B5 C14 B4 -102.38(17) . . . . ?
B9 B5 C14 B4 -39.48(16) . . . . ?
B6 B5 C14 B4 -141.63(16) . . . . ?
B4 B5 C14 B1 105.01(17) . . . . ?
B10 B5 C14 B1 2.6(2) . . . . ?
B9 B5 C14 B1 65.5(2) . . . . ?
B6 B5 C14 B1 -36.62(15) . . . . ?
C15 B4 C14 C2 -110.69(19) . . . . ?
B9 B4 C14 C2 151.89(17) . . . . ?
B5 B4 C14 C2 112.15(19) . . . . ?
B3 B4 C14 C2 -145.59(18) . . . . ?
B9 B4 C14 C15 -97.42(17) . . . . ?
B5 B4 C14 C15 -137.16(16) . . . . ?
B3 B4 C14 C15 -34.89(15) . . . . ?
C15 B4 C14 B6 100.37(17) . . . . ?
B9 B4 C14 B6 3.0(2) . . . . ?
B5 B4 C14 B6 -36.79(16) . . . . ?
B3 B4 C14 B6 65.5(2) . . . . ?
C15 B4 C14 B5 137.16(16) . . . . ?
B9 B4 C14 B5 39.74(16) . . . . ?
B3 B4 C14 B5 102.27(18) . . . . ?
C15 B4 C14 B1 32.32(16) . . . . ?
B9 B4 C14 B1 -65.1(2) . . . . ?
B5 B4 C14 B1 -104.84(18) . . . . ?
B3 B4 C14 B1 -2.6(2) . . . . ?
C15 B1 C14 C2 110.95(19) . . . . ?
B7 B1 C14 C2 -151.56(17) . . . . ?
B6 B1 C14 C2 -112.02(19) . . . . ?
B2 B1 C14 C2 145.79(18) . . . . ?
B7 B1 C14 C15 97.49(17) . . . . ?
B6 B1 C14 C15 137.02(17) . . . . ?
B2 B1 C14 C15 34.83(16) . . . . ?
C15 B1 C14 B6 -137.02(17) . . . . ?
B7 B1 C14 B6 -39.54(16) . . . . ?
B2 B1 C14 B6 -102.19(19) . . . . ?
C15 B1 C14 B5 -100.17(17) . . . . ?
B7 B1 C14 B5 -2.7(2) . . . . ?
B6 B1 C14 B5 36.86(15) . . . . ?
B2 B1 C14 B5 -65.3(2) . . . . ?
C15 B1 C14 B4 -32.24(16) . . . . ?
B7 B1 C14 B4 65.2(2) . . . . ?
B6 B1 C14 B4 104.78(18) . . . . ?
B2 B1 C14 B4 2.6(2) . . . . ?
C2 C14 C15 B2 -145.41(18) . . . . ?
B6 C14 C15 B2 1.1(2) . . . . ?
B5 C14 C15 B2 67.9(2) . . . . ?
B4 C14 C15 B2 107.28(19) . . . . ?
B1 C14 C15 B2 -38.60(17) . . . . ?
C2 C14 C15 B3 145.76(18) . . . . ?
B6 C14 C15 B3 -67.8(2) . . . . ?
B5 C14 C15 B3 -1.0(2) . . . . ?
B4 C14 C15 B3 38.46(17) . . . . ?
B1 C14 C15 B3 -107.42(19) . . . . ?
C2 C14 C15 B4 107.3(2) . . . . ?
B6 C14 C15 B4 -106.21(17) . . . . ?
B5 C14 C15 B4 -39.43(16) . . . . ?
B1 C14 C15 B4 -145.88(17) . . . . ?
C2 C14 C15 B1 -106.8(2) . . . . ?
B6 C14 C15 B1 39.67(16) . . . . ?
B5 C14 C15 B1 106.45(18) . . . . ?
B4 C14 C15 B1 145.88(17) . . . . ?
B8 B2 C15 C14 -64.4(2) . . . . ?
B1 B2 C15 C14 38.37(17) . . . . ?
B7 B2 C15 C14 -1.9(2) . . . . ?
B3 B2 C15 C14 -104.74(19) . . . . ?
B8 B2 C15 B3 40.32(16) . . . . ?
B1 B2 C15 B3 143.11(18) . . . . ?
B7 B2 C15 B3 102.83(19) . . . . ?
B8 B2 C15 B4 4.1(2) . . . . ?
B1 B2 C15 B4 106.85(18) . . . . ?
B7 B2 C15 B4 66.6(2) . . . . ?
B3 B2 C15 B4 -36.26(17) . . . . ?
B8 B2 C15 B1 -102.79(19) . . . . ?
B7 B2 C15 B1 -40.28(17) . . . . ?
B3 B2 C15 B1 -143.11(18) . . . . ?
B9 B3 C15 C14 1.9(2) . . . . ?
B4 B3 C15 C14 -38.27(16) . . . . ?
B8 B3 C15 C14 64.4(2) . . . . ?
B2 B3 C15 C14 104.54(18) . . . . ?
B9 B3 C15 B2 -102.59(19) . . . . ?
B4 B3 C15 B2 -142.81(18) . . . . ?
B8 B3 C15 B2 -40.09(17) . . . . ?
B9 B3 C15 B4 40.22(16) . . . . ?
B8 B3 C15 B4 102.71(19) . . . . ?
B2 B3 C15 B4 142.81(18) . . . . ?
B9 B3 C15 B1 -66.6(2) . . . . ?
B4 B3 C15 B1 -106.78(19) . . . . ?
B8 B3 C15 B1 -4.1(2) . . . . ?
B2 B3 C15 B1 36.03(18) . . . . ?
B9 B4 C15 C14 99.31(17) . . . . ?
B5 B4 C15 C14 36.80(14) . . . . ?
B3 B4 C15 C14 139.64(17) . . . . ?
C14 B4 C15 B2 -103.22(18) . . . . ?
B9 B4 C15 B2 -3.9(2) . . . . ?
B5 B4 C15 B2 -66.4(2) . . . . ?
B3 B4 C15 B2 36.42(17) . . . . ?
C14 B4 C15 B3 -139.64(17) . . . . ?
B9 B4 C15 B3 -40.33(16) . . . . ?
B5 B4 C15 B3 -102.84(18) . . . . ?
C14 B4 C15 B1 -33.23(16) . . . . ?
B9 B4 C15 B1 66.1(2) . . . . ?
B5 B4 C15 B1 3.6(2) . . . . ?
B3 B4 C15 B1 106.41(19) . . . . ?
B7 B1 C15 C14 -98.82(17) . . . . ?
B6 B1 C15 C14 -36.72(14) . . . . ?
B2 B1 C15 C14 -139.46(18) . . . . ?
C14 B1 C15 B2 139.46(18) . . . . ?
B7 B1 C15 B2 40.64(17) . . . . ?
B6 B1 C15 B2 102.75(18) . . . . ?
C14 B1 C15 B3 103.28(19) . . . . ?
B7 B1 C15 B3 4.5(2) . . . . ?
B6 B1 C15 B3 66.6(2) . . . . ?
B2 B1 C15 B3 -36.19(18) . . . . ?
C14 B1 C15 B4 33.25(16) . . . . ?
B7 B1 C15 B4 -65.6(2) . . . . ?
B6 B1 C15 B4 -3.5(2) . . . . ?
B2 B1 C15 B4 -106.21(19) . . . . ?
